data_2311473
loop_
_publ_author_name
'Devika, Bhai R.'
'Girija, C. R.'
'Shalini, Suresh'
'Jotani, Mukesh M.'
'Tiekink, Edward R. T.'

_publ_section_title
;
 Zwitterionic
 1-{(1<i>E</i>)-[(4-hy-droxy-phen-yl)iminio]meth-yl}naphthalen-2-olate:
 crystal structure and Hirshfeld surface analysis.
;
_journal_coeditor_code EX2001
_journal_issue 'Pt 11'
_journal_name_full 'Acta crystallographica. Section E, Crystallographic communications'
_journal_page_first 1674
_journal_page_last 1678
_journal_paper_doi 10.1107/S205698901701458X
_journal_volume 73
_journal_year 2017
_chemical_formula_iupac 'C17 H13 N O2'
_chemical_formula_moiety 'C17 H13 N O2'
_chemical_formula_sum 'C17 H13 N O2'
_chemical_formula_weight 263.28
_chemical_name_systematic
;
1-{(1<i>E</i>)-[(4-Hydroxyphenyl)iminio]methyl}naphthalen-2-olate
;
_space_group_crystal_system orthorhombic
_space_group_IT_number 61
_space_group_name_Hall '-P 2ac 2ab'
_space_group_name_H-M_alt 'P b c a'
_atom_sites_solution_hydrogens mixed
_audit_creation_method SHELXL-2014/7
_cell_angle_alpha 90
_cell_angle_beta 90
_cell_angle_gamma 90
_cell_formula_units_Z 8
_cell_length_a 15.7473(14)
_cell_length_b 7.3042(5)
_cell_length_c 22.7257(19)
_cell_measurement_reflns_used 3652
_cell_measurement_temperature 293(2)
_cell_measurement_theta_max 22.5
_cell_measurement_theta_min 2.5
_cell_volume 2613.9(4)
_computing_cell_refinement
;
SAINT (Bruker, 2016)
;
_computing_data_collection
;
APEX3 (Bruker, 2016)
;
_computing_data_reduction
;
SAINT (Bruker, 2016)
;
_computing_molecular_graphics
;
ORTEP-3 for Windows (Farrugia, 2012) and DIAMOND (Brandenburg,
2006)
;
_computing_publication_material
;
publCIF (Westrip, 2010)
;
_computing_structure_refinement
;
SHELXL2014 (Sheldrick, 2015)
;
_computing_structure_solution
;
SHELXS97 (Sheldrick, 2008)
;
_diffrn_ambient_temperature 293(2)
_diffrn_measured_fraction_theta_full 0.995
_diffrn_measured_fraction_theta_max 0.995
_diffrn_measurement_device_type 'Bruker AXS Kappa APEXII CCD'
_diffrn_measurement_method '\w and \f scans'
_diffrn_radiation_type MoK\a
_diffrn_radiation_wavelength 0.71073
_diffrn_reflns_av_R_equivalents 0.0432
_diffrn_reflns_limit_h_max 18
_diffrn_reflns_limit_h_min -17
_diffrn_reflns_limit_k_max 5
_diffrn_reflns_limit_k_min -8
_diffrn_reflns_limit_l_max 26
_diffrn_reflns_limit_l_min -26
_diffrn_reflns_number 17744
_diffrn_reflns_theta_full 24.817
_diffrn_reflns_theta_max 24.817
_diffrn_reflns_theta_min 2.210
_exptl_absorpt_coefficient_mu 0.088
_exptl_absorpt_correction_T_max 0.982
_exptl_absorpt_correction_T_min 0.941
_exptl_absorpt_correction_type multi-scan
_exptl_absorpt_process_details
;
(SADABS; Bruker, 2016)
;
_exptl_crystal_colour colourless
_exptl_crystal_density_diffrn 1.338
_exptl_crystal_description block
_exptl_crystal_F_000 1104
_exptl_crystal_size_max 0.350
_exptl_crystal_size_mid 0.250
_exptl_crystal_size_min 0.100
_refine_diff_density_max 0.148
_refine_diff_density_min -0.163
_refine_ls_extinction_coef 0.0094(11)
_refine_ls_extinction_expression Fc^*^=kFc[1+0.001xFc^2^\l^3^/sin(2\q)]^-1/4^
_refine_ls_extinction_method
;
SHELXL2014 (Sheldrick, 2015)
;
_refine_ls_goodness_of_fit_ref 1.043
_refine_ls_hydrogen_treatment mixed
_refine_ls_matrix_type full
_refine_ls_number_parameters 189
_refine_ls_number_reflns 2253
_refine_ls_number_restraints 2
_refine_ls_restrained_S_all 1.043
_refine_ls_R_factor_all 0.0704
_refine_ls_R_factor_gt 0.0407
_refine_ls_shift/su_max 0.000
_refine_ls_shift/su_mean 0.000
_refine_ls_structure_factor_coef Fsqd
_refine_ls_weighting_details 'w=1/[\s^2^(Fo^2^)+(0.0542P)^2^+0.3444P] where P=(Fo^2^+2Fc^2^)/3'
_refine_ls_weighting_scheme calc
_refine_ls_wR_factor_gt 0.0968
_refine_ls_wR_factor_ref 0.1150
_reflns_number_gt 1518
_reflns_number_total 2253
_reflns_threshold_expression 'I > 2\s(I)'
_cod_data_source_file ex2001sup1.cif
_cod_data_source_block I
_cod_database_code 2311473
_shelx_space_group_comment
;
The symmetry employed for this shelxl refinement is uniquely defined
by the following loop, which should always be used as a source of
symmetry information in preference to the above space-group names.
They are only intended as comments.
;
_shelx_estimated_absorpt_t_min 0.970
_shelx_estimated_absorpt_t_max 0.991

loop_
_space_group_symop_operation_xyz
'x, y, z'
'x+1/2, -y+1/2, -z'
'-x, y+1/2, -z+1/2'
'-x+1/2, -y, z+1/2'
'-x, -y, -z'
'-x-1/2, y-1/2, z'
'x, -y-1/2, z-1/2'
'x-1/2, y, -z-1/2'

loop_
_atom_site_type_symbol
_atom_site_label
_atom_site_fract_x
_atom_site_fract_y
_atom_site_fract_z
_atom_site_U_iso_or_equiv
_atom_site_adp_type
_atom_site_calc_flag
_atom_site_occupancy
O O1 0.50441(9) 0.2166(2) 0.36926(6) 0.0610(4) Uani d 1
O O2 0.85495(9) 0.0585(2) 0.13238(6) 0.0619(4) Uani d 1
N N1 0.70553(11) 0.0841(2) 0.17521(7) 0.0508(4) Uani d 1
C C1 0.68015(13) 0.0167(2) 0.12484(8) 0.0478(5) Uani d 1
H H1 0.6223 -0.0034 0.1199 0.057 Uiso calc 1
C C2 0.65339(12) 0.1142(3) 0.22458(8) 0.0466(5) Uani d 1
C C3 0.67240(12) 0.2537(3) 0.26274(8) 0.0510(5) Uani d 1
H H3 0.7199 0.3265 0.2562 0.061 Uiso calc 1
C C4 0.62150(13) 0.2861(3) 0.31052(8) 0.0522(5) Uani d 1
H H4 0.6342 0.3821 0.3359 0.063 Uiso calc 1
C C5 0.55214(12) 0.1784(3) 0.32124(7) 0.0471(5) Uani d 1
C C6 0.53407(13) 0.0373(3) 0.28381(8) 0.0606(6) Uani d 1
H H62 0.4873 -0.0373 0.2908 0.073 Uiso calc 1
C C7 0.58493(14) 0.0058(3) 0.23593(9) 0.0617(6) Uani d 1
H H7 0.5725 -0.0910 0.2108 0.074 Uiso calc 1
C C8 0.73349(12) -0.0267(2) 0.07838(7) 0.0436(5) Uani d 1
C C9 0.82215(13) -0.0075(2) 0.08526(9) 0.0492(5) Uani d 1
C C10 0.87583(14) -0.0632(3) 0.03806(10) 0.0588(6) Uani d 1
H H10 0.9345 -0.0557 0.0423 0.071 Uiso calc 1
C C11 0.84314(15) -0.1261(3) -0.01218(10) 0.0643(6) Uani d 1
H H11 0.8801 -0.1621 -0.0419 0.077 Uiso calc 1
C C12 0.75490(14) -0.1402(3) -0.02208(8) 0.0533(5) Uani d 1
C C13 0.72247(18) -0.1984(3) -0.07628(10) 0.0704(7) Uani d 1
H H13 0.7599 -0.2305 -0.1062 0.084 Uiso calc 1
C C14 0.63811(19) -0.2091(3) -0.08611(10) 0.0742(7) Uani d 1
H H14 0.6176 -0.2476 -0.1224 0.089 Uiso calc 1
C C15 0.58281(16) -0.1625(3) -0.04171(10) 0.0679(6) Uani d 1
H H15 0.5246 -0.1697 -0.0482 0.082 Uiso calc 1
C C16 0.61235(14) -0.1058(3) 0.01170(9) 0.0571(5) Uani d 1
H H16 0.5737 -0.0761 0.0411 0.069 Uiso calc 1
C C17 0.69907(13) -0.0913(2) 0.02326(8) 0.0460(5) Uani d 1
H H1O 0.4563(9) 0.154(2) 0.3685(9) 0.069 Uiso d 1
H H1N 0.7609(7) 0.095(3) 0.1766(9) 0.082(8) Uiso d 1

loop_
_atom_site_aniso_label
_atom_site_aniso_U_11
_atom_site_aniso_U_22
_atom_site_aniso_U_33
_atom_site_aniso_U_12
_atom_site_aniso_U_13
_atom_site_aniso_U_23
O1 0.0498(9) 0.0847(11) 0.0486(8) -0.0037(7) 0.0043(7) -0.0102(7)
O2 0.0443(9) 0.0836(10) 0.0577(9) 0.0018(7) 0.0002(7) 0.0086(7)
N1 0.0434(11) 0.0608(11) 0.0482(10) -0.0001(8) 0.0060(8) 0.0034(7)
C1 0.0427(12) 0.0513(11) 0.0493(12) 0.0016(9) 0.0034(9) 0.0052(9)
C2 0.0397(11) 0.0558(11) 0.0444(11) -0.0003(9) 0.0040(9) 0.0028(9)
C3 0.0431(12) 0.0576(12) 0.0524(12) -0.0095(9) -0.0018(9) 0.0015(9)
C4 0.0519(13) 0.0567(12) 0.0480(11) -0.0030(10) -0.0056(9) -0.0067(9)
C5 0.0394(12) 0.0626(12) 0.0392(10) 0.0029(9) -0.0030(9) -0.0021(8)
C6 0.0510(13) 0.0763(14) 0.0546(12) -0.0212(11) 0.0115(10) -0.0124(11)
C7 0.0611(15) 0.0691(14) 0.0550(13) -0.0174(11) 0.0104(10) -0.0177(10)
C8 0.0409(12) 0.0443(10) 0.0455(10) 0.0046(8) 0.0055(9) 0.0082(8)
C9 0.0467(12) 0.0484(11) 0.0527(12) 0.0055(9) 0.0060(10) 0.0132(9)
C10 0.0441(13) 0.0581(13) 0.0743(15) 0.0068(10) 0.0167(11) 0.0091(11)
C11 0.0722(17) 0.0536(13) 0.0671(15) 0.0053(11) 0.0281(13) 0.0009(11)
C12 0.0642(15) 0.0428(11) 0.0530(12) 0.0023(10) 0.0136(11) 0.0065(9)
C13 0.098(2) 0.0580(13) 0.0553(14) 0.0023(12) 0.0181(13) -0.0011(10)
C14 0.104(2) 0.0611(14) 0.0575(14) -0.0012(13) -0.0080(15) -0.0014(11)
C15 0.0748(17) 0.0584(14) 0.0706(15) 0.0020(11) -0.0147(13) 0.0028(11)
C16 0.0608(15) 0.0538(12) 0.0568(13) 0.0057(10) -0.0004(11) 0.0038(10)
C17 0.0520(13) 0.0366(10) 0.0495(11) 0.0049(8) 0.0053(9) 0.0085(8)

loop_
_atom_type_symbol
_atom_type_description
_atom_type_scat_dispersion_real
_atom_type_scat_dispersion_imag
_atom_type_scat_source
C C 0.0033 0.0016 'International Tables Vol C Tables 4.2.6.8 and 6.1.1.4'
H H 0.0000 0.0000 'International Tables Vol C Tables 4.2.6.8 and 6.1.1.4'
N N 0.0061 0.0033 'International Tables Vol C Tables 4.2.6.8 and 6.1.1.4'
O O 0.0106 0.0060 'International Tables Vol C Tables 4.2.6.8 and 6.1.1.4'

loop_
_geom_angle_atom_site_label_1
_geom_angle_atom_site_label_2
_geom_angle_atom_site_label_3
_geom_angle
C5 O1 H1O 110.6(13)
C1 N1 C2 125.31(18)
C1 N1 H1N 111.7(15)
C2 N1 H1N 122.5(15)
N1 C1 C8 124.56(19)
N1 C1 H1 117.7
C8 C1 H1 117.7
C7 C2 C3 119.01(17)
C7 C2 N1 121.44(17)
C3 C2 N1 119.55(17)
C4 C3 C2 120.11(18)
C4 C3 H3 119.9
C2 C3 H3 119.9
C5 C4 C3 120.62(18)
C5 C4 H4 119.7
C3 C4 H4 119.7
O1 C5 C6 122.77(18)
O1 C5 C4 117.95(17)
C6 C5 C4 119.28(17)
C5 C6 C7 119.95(19)
C5 C6 H62 120.0
C7 C6 H62 120.0
C2 C7 C6 121.01(18)
C2 C7 H7 119.5
C6 C7 H7 119.5
C1 C8 C9 119.49(18)
C1 C8 C17 120.53(18)
C9 C8 C17 119.98(17)
O2 C9 C8 121.87(17)
O2 C9 C10 119.78(19)
C8 C9 C10 118.35(19)
C11 C10 C9 120.9(2)
C11 C10 H10 119.5
C9 C10 H10 119.5
C10 C11 C12 122.8(2)
C10 C11 H11 118.6
C12 C11 H11 118.6
C13 C12 C17 119.7(2)
C13 C12 C11 121.5(2)
C17 C12 C11 118.81(19)
C14 C13 C12 121.5(2)
C14 C13 H13 119.3
C12 C13 H13 119.3
C13 C14 C15 119.2(2)
C13 C14 H14 120.4
C15 C14 H14 120.4
C16 C15 C14 120.8(2)
C16 C15 H15 119.6
C14 C15 H15 119.6
C15 C16 C17 121.6(2)
C15 C16 H16 119.2
C17 C16 H16 119.2
C16 C17 C12 117.17(19)
C16 C17 C8 123.76(17)
C12 C17 C8 119.06(19)

loop_
_geom_bond_atom_site_label_1
_geom_bond_atom_site_label_2
_geom_bond_distance
O1 C5 1.354(2)
O1 H1O 0.886(10)
O2 C9 1.283(2)
N1 C1 1.308(2)
N1 C2 1.408(2)
N1 H1N 0.877(10)
C1 C8 1.386(2)
C1 H1 0.9300
C2 C7 1.362(3)
C2 C3 1.371(2)
C3 C4 1.370(3)
C3 H3 0.9300
C4 C5 1.368(3)
C4 H4 0.9300
C5 C6 1.366(2)
C6 C7 1.371(3)
C6 H62 0.9300
C7 H7 0.9300
C8 C9 1.412(3)
C8 C17 1.444(3)
C9 C10 1.425(3)
C10 C11 1.334(3)
C10 H10 0.9300
C11 C12 1.411(3)
C11 H11 0.9300
C12 C13 1.400(3)
C12 C17 1.401(3)
C13 C14 1.349(3)
C13 H13 0.9300
C14 C15 1.376(3)
C14 H14 0.9300
C15 C16 1.364(3)
C15 H15 0.9300
C16 C17 1.395(3)
C16 H16 0.9300

loop_
_geom_hbond_atom_site_label_D
_geom_hbond_atom_site_label_H
_geom_hbond_atom_site_label_A
_geom_hbond_site_symmetry_A
_geom_hbond_distance_DH
_geom_hbond_distance_HA
_geom_hbond_distance_DA
_geom_hbond_angle_DHA
N1 H1N O2 . 0.876(11) 1.810(15) 2.553(2) 141.4(19)
O1 H1O O2 6_455 0.885(14) 1.742(14) 2.622(2) 172.5(14)
C7 H7 O1 4_645 0.93 2.60 3.487(3) 160

loop_
_geom_torsion_atom_site_label_1
_geom_torsion_atom_site_label_2
_geom_torsion_atom_site_label_3
_geom_torsion_atom_site_label_4
_geom_torsion
C2 N1 C1 C8 -174.22(17)
C1 N1 C2 C7 31.1(3)
C1 N1 C2 C3 -149.93(18)
C7 C2 C3 C4 -1.9(3)
N1 C2 C3 C4 179.13(17)
C2 C3 C4 C5 1.0(3)
C3 C4 C5 O1 179.76(17)
C3 C4 C5 C6 0.2(3)
O1 C5 C6 C7 -179.99(19)
C4 C5 C6 C7 -0.5(3)
C3 C2 C7 C6 1.7(3)
N1 C2 C7 C6 -179.39(19)
C5 C6 C7 C2 -0.5(3)
N1 C1 C8 C9 3.4(3)
N1 C1 C8 C17 -176.69(16)
C1 C8 C9 O2 -3.8(3)
C17 C8 C9 O2 176.27(16)
C1 C8 C9 C10 176.36(16)
C17 C8 C9 C10 -3.6(2)
O2 C9 C10 C11 -177.56(18)
C8 C9 C10 C11 2.3(3)
C9 C10 C11 C12 0.5(3)
C10 C11 C12 C13 176.90(19)
C10 C11 C12 C17 -1.9(3)
C17 C12 C13 C14 -0.1(3)
C11 C12 C13 C14 -178.9(2)
C12 C13 C14 C15 -0.3(3)
C13 C14 C15 C16 0.1(3)
C14 C15 C16 C17 0.6(3)
C15 C16 C17 C12 -0.9(3)
C15 C16 C17 C8 178.00(18)
C13 C12 C17 C16 0.7(3)
C11 C12 C17 C16 179.54(17)
C13 C12 C17 C8 -178.30(16)
C11 C12 C17 C8 0.6(3)
C1 C8 C17 C16 3.3(3)
C9 C8 C17 C16 -176.73(17)
C1 C8 C17 C12 -177.76(16)
C9 C8 C17 C12 2.2(2)
